data_2200102
loop_
_publ_author_name
'Lynch, Daniel E.'
'McClenaghan, Ian'

_publ_section_title
;
 4-Chloro-2-methylthio-6-(1-piperidyl)pyrimidine
;
_journal_issue 3
_journal_name_full 'Acta Crystallographica Section E'
_journal_page_first o200
_journal_page_last o201
_journal_paper_doi 10.1107/S1600536801001982
_journal_volume 57
_journal_year 2001
_chemical_formula_moiety 'C10 H14 Cl N3 S'
_chemical_formula_sum 'C10 H14 Cl N3 S'
_chemical_formula_weight 243.75
_chemical_melting_point 357.0(10)
_chemical_name_systematic
;
4-Chloro-2-methylthio-6-(piperidin-1-yl)pyrimidine
;
_space_group_IT_number 61
_symmetry_cell_setting orthorhombic
_symmetry_space_group_name_Hall '-P 2ac 2ab'
_symmetry_space_group_name_H-M 'P b c a'
_audit_creation_method SHELXL-97
_cell_angle_alpha 90.00
_cell_angle_beta 90.00
_cell_angle_gamma 90.00
_cell_formula_units_Z 8
_cell_length_a 13.189(3)
_cell_length_b 8.577(2)
_cell_length_c 20.195(4)
_cell_measurement_reflns_used 15006
_cell_measurement_temperature 150(2)
_cell_measurement_theta_max 30.51
_cell_measurement_theta_min 2.91
_cell_volume 2284.5(9)
_computing_cell_refinement 'DENZO and COLLECT'
_computing_data_collection 'DENZO (Otwinowski & Minor, 1997) and COLLECT (Hooft, 1998)'
_computing_data_reduction 'DENZO and COLLECT'
_computing_publication_material SHELXL97
_computing_structure_refinement 'SHELXL97 (Sheldrick, 1997)'
_computing_structure_solution 'SHELXS97 (Sheldrick, 1997)'
_diffrn_ambient_temperature 150(2)
_diffrn_detector_area_resol_mean 9.091
_diffrn_measured_fraction_theta_full .983
_diffrn_measured_fraction_theta_max .983
_diffrn_measurement_device_type 'Enraf Nonius KappaCCD area-detector'
_diffrn_measurement_method '\f and \w'
_diffrn_radiation_monochromator graphite
_diffrn_radiation_source 'Enraf Nonius FR591 rotating anode'
_diffrn_radiation_type MoK\a
_diffrn_radiation_wavelength .71073
_diffrn_reflns_av_R_equivalents .0699
_diffrn_reflns_av_sigmaI/netI .0442
_diffrn_reflns_limit_h_max 17
_diffrn_reflns_limit_h_min -17
_diffrn_reflns_limit_k_max 10
_diffrn_reflns_limit_k_min -11
_diffrn_reflns_limit_l_max 26
_diffrn_reflns_limit_l_min -26
_diffrn_reflns_number 11709
_diffrn_reflns_theta_full 27.49
_diffrn_reflns_theta_max 27.49
_diffrn_reflns_theta_min 3.01
_diffrn_standards_decay_% 0
_diffrn_standards_number 0
_exptl_absorpt_coefficient_mu .488
_exptl_absorpt_correction_T_max .844
_exptl_absorpt_correction_T_min .829
_exptl_absorpt_correction_type multi-scan
_exptl_absorpt_process_details '(SORTAV; Blessing, 1995)'
_exptl_crystal_colour colourless
_exptl_crystal_density_diffrn 1.417
_exptl_crystal_density_method 'not measured'
_exptl_crystal_description block
_exptl_crystal_F_000 1024
_exptl_crystal_size_max .40
_exptl_crystal_size_mid .40
_exptl_crystal_size_min .36
_refine_diff_density_max .288
_refine_diff_density_min -.355
_refine_ls_extinction_method none
_refine_ls_goodness_of_fit_ref 1.056
_refine_ls_hydrogen_treatment constr
_refine_ls_matrix_type full
_refine_ls_number_parameters 137
_refine_ls_number_reflns 2580
_refine_ls_number_restraints 0
_refine_ls_restrained_S_all 1.056
_refine_ls_R_factor_all .0525
_refine_ls_R_factor_gt .0412
_refine_ls_shift/su_max <0.001
_refine_ls_shift/su_mean <0.001
_refine_ls_structure_factor_coef Fsqd
_refine_ls_weighting_details 'w = 1/[\s^2^(Fo^2^)+(0.0691P)^2^+0.3268P] where P = (Fo^2^+2Fc^2^)/3'
_refine_ls_weighting_scheme calc
_refine_ls_wR_factor_ref .1165
_reflns_number_gt 2124
_reflns_number_total 2580
_reflns_threshold_expression I>2\s(I)
_cod_data_source_file bt6012.cif
_cod_data_source_block I
_cod_depositor_comments
;
The following automatic conversions were performed:
'_symmetry_cell_setting' value 'Orthorhombic' changed to 'orthorhombic'
according to '/home/saulius/struct/CIF-dictionaries/cif_core.dic'
dictionary named 'cif_core.dic' version 2.4.1 from 2010-06-29.

Automatic conversion script
Id: cif_fix_enum 1527 2010-12-29 10:47:43Z saulius 

The following automatic conversions were performed:

'_chemical_melting_point' value '356-358 K' was changed to
'357.0(10)' - the average value was taken and precision was
estimated.

Automatic conversion script
Id: cif_fix_values 1646 2011-03-28 12:23:43Z adriana 

The following automatic conversions were performed:

'_chemical_melting_point' value '356-358 K' was changed to
'357.0(10)' - the average value was taken and precision was
estimated.

'_symmetry_cell_setting' value 'Orthorhombic' changed to
'orthorhombic' according to
/home/saulius/struct/CIF-dictionaries/cif_core.dic dictionary named
'cif_core.dic' version 2.4.1 from
2010-06-29.

'_exptl_absorpt_correction_type' value 'Multi-scan'
changed to 'multi-scan' according to
/home/saulius/struct/CIF-dictionaries/cif_core.dic dictionary named
'cif_core.dic' version 2.4.1 from 2010-06-29.

Automatic conversion script
Id: cif_fix_values 1715 2011-07-08 13:25:40Z adriana 
;
_cod_original_cell_volume 2284.4(8)
_cod_database_code 2200102
_cod_database_fobs_code 2200102

loop_
_symmetry_equiv_pos_as_xyz
'x, y, z'
'-x+1/2, -y, z+1/2'
'-x, y+1/2, -z+1/2'
'x+1/2, -y+1/2, -z'
'-x, -y, -z'
'x-1/2, y, -z-1/2'
'x, -y-1/2, z-1/2'
'-x-1/2, y-1/2, z'

loop_
_atom_site_label
_atom_site_fract_x
_atom_site_fract_y
_atom_site_fract_z
_atom_site_U_iso_or_equiv
_atom_site_adp_type
_atom_site_calc_flag
_atom_site_refinement_flags
_atom_site_occupancy
_atom_site_disorder_assembly
_atom_site_disorder_group
_atom_site_type_symbol
N1 .40565(10) -.13958(15) .41858(7) .0247(3) Uani d . 1 . . N
C2 .36235(12) -.08692(18) .47313(8) .0242(3) Uani d . 1 . . C
S2 .25591(3) .03635(5) .46554(2) .02906(16) Uani d . 1 . . S
C21 .23515(14) .0312(2) .37775(9) .0352(5) Uani d . 1 . . C
H21 .2952 .0714 .3549 .044 Uiso calc R 1 . . H
H22 .1763 .0958 .3666 .044 Uiso calc R 1 . . H
H23 .2226 -.0766 .3638 .044 Uiso calc R 1 . . H
N3 .38882(11) -.11320(16) .53622(7) .0269(3) Uani d . 1 . . N
C4 .46762(14) -.20955(19) .54096(8) .0254(4) Uani d . 1 . . C
Cl4 .50641(4) -.25289(5) .62175(2) .03458(17) Uani d . 1 . . Cl
C5 .52051(13) -.27526(18) .48988(9) .0263(4) Uani d . 1 . . C
H5 .5758 -.3443 .4970 .033 Uiso calc R 1 . . H
C6 .48734(13) -.23358(19) .42617(9) .0245(4) Uani d . 1 . . C
N61 .53176(13) -.28667(19) .36979(7) .0322(4) Uani d . 1 . . N
C62 .62913(15) -.3687(2) .36993(9) .0361(4) Uani d . 1 . . C
H621 .6263 -.4571 .3384 .045 Uiso calc R 1 . . H
H622 .6423 -.4113 .4147 .045 Uiso calc R 1 . . H
C63 .71465(15) -.2595(2) .35043(10) .0382(5) Uani d . 1 . . C
H631 .7217 -.1764 .3841 .048 Uiso calc R 1 . . H
H632 .7792 -.3181 .3486 .048 Uiso calc R 1 . . H
C64 .69324(15) -.1868(2) .28338(9) .0368(4) Uani d . 1 . . C
H641 .6953 -.2686 .2488 .046 Uiso calc R 1 . . H
H642 .7463 -.1089 .2731 .046 Uiso calc R 1 . . H
C65 .58996(15) -.1084(2) .28281(9) .0335(4) Uani d . 1 . . C
H651 .5912 -.0169 .3127 .042 Uiso calc R 1 . . H
H652 .5748 -.0710 .2375 .042 Uiso calc R 1 . . H
C66 .50718(14) -.2200(2) .30501(9) .0326(4) Uani d . 1 . . C
H661 .4418 -.1636 .3077 .041 Uiso calc R 1 . . H
H662 .4999 -.3047 .2721 .041 Uiso calc R 1 . . H

loop_
_atom_site_aniso_label
_atom_site_aniso_U_11
_atom_site_aniso_U_22
_atom_site_aniso_U_33
_atom_site_aniso_U_12
_atom_site_aniso_U_13
_atom_site_aniso_U_23
N1 .0219(7) .0245(6) .0276(7) -.0012(5) -.0001(5) .0001(5)
C2 .0221(8) .0206(7) .0299(8) -.0014(6) -.0010(6) -.0008(6)
S2 .0269(3) .0295(3) .0308(3) .00478(17) -.00029(16) -.00190(17)
C21 .0332(11) .0412(11) .0313(10) .0100(8) -.0053(7) .0003(7)
N3 .0275(8) .0266(7) .0267(7) -.0008(6) .0003(5) -.0004(5)
C4 .0272(9) .0257(8) .0233(8) -.0045(7) -.0013(7) .0024(6)
Cl4 .0401(3) .0392(3) .0245(3) .00439(19) -.00355(17) .00434(17)
C5 .0258(9) .0243(8) .0288(9) .0006(6) -.0001(7) .0028(7)
C6 .0235(9) .0227(8) .0273(9) -.0037(6) .0024(6) -.0012(6)
N61 .0301(9) .0389(9) .0277(8) .0078(7) .0033(6) .0019(6)
C62 .0378(11) .0374(10) .0331(9) .0143(8) .0062(7) .0011(7)
C63 .0303(10) .0520(11) .0324(10) .0071(9) -.0017(8) -.0063(8)
C64 .0338(10) .0444(10) .0321(9) -.0048(9) .0039(8) -.0038(8)
C65 .0436(11) .0320(9) .0249(8) .0019(8) -.0006(7) -.0025(7)
C66 .0307(10) .0444(11) .0227(9) .0036(7) -.0005(7) -.0030(7)

loop_
_atom_type_symbol
_atom_type_description
_atom_type_scat_dispersion_real
_atom_type_scat_dispersion_imag
_atom_type_scat_source
C C .0033 .0016 'International Tables Vol C Tables 4.2.6.8 and 6.1.1.4'
H H .0000 .0000 'International Tables Vol C Tables 4.2.6.8 and 6.1.1.4'
N N .0061 .0033 'International Tables Vol C Tables 4.2.6.8 and 6.1.1.4'
S S .1246 .1234 'International Tables Vol C Tables 4.2.6.8 and 6.1.1.4'
Cl Cl .1484 .1585 'International Tables Vol C Tables 4.2.6.8 and 6.1.1.4'

loop_
_geom_angle_atom_site_label_1
_geom_angle_atom_site_label_2
_geom_angle_atom_site_label_3
_geom_angle
C2 N1 C6 116.95(14)
N1 C2 N3 128.54(15)
N1 C2 S2 118.47(12)
N3 C2 S2 112.99(12)
C2 S2 C21 101.09(8)
S2 C21 H21 109.5
S2 C21 H22 109.5
H21 C21 H22 109.5
S2 C21 H23 109.5
H21 C21 H23 109.5
H22 C21 H23 109.5
C4 N3 C2 112.08(14)
N3 C4 C5 126.88(15)
N3 C4 Cl4 115.28(12)
C5 C4 Cl4 117.83(14)
C4 C5 C6 115.29(16)
C4 C5 H5 122.4
C6 C5 H5 122.4
N1 C6 N61 116.59(15)
N1 C6 C5 120.18(15)
N61 C6 C5 123.21(16)
C6 N61 C62 122.50(14)
C6 N61 C66 121.48(16)
C62 N61 C66 112.57(14)
N61 C62 C63 110.75(16)
N61 C62 H621 109.5
C63 C62 H621 109.5
N61 C62 H622 109.5
C63 C62 H622 109.5
H621 C62 H622 108.1
C64 C63 C62 110.28(16)
C64 C63 H631 109.6
C62 C63 H631 109.6
C64 C63 H632 109.6
C62 C63 H632 109.6
H631 C63 H632 108.1
C63 C64 C65 110.83(15)
C63 C64 H641 109.5
C65 C64 H641 109.5
C63 C64 H642 109.5
C65 C64 H642 109.5
H641 C64 H642 108.1
C66 C65 C64 111.30(15)
C66 C65 H651 109.4
C64 C65 H651 109.4
C66 C65 H652 109.4
C64 C65 H652 109.4
H651 C65 H652 108.0
N61 C66 C65 110.52(15)
N61 C66 H661 109.5
C65 C66 H661 109.5
N61 C66 H662 109.5
C65 C66 H662 109.5
H661 C66 H662 108.1

loop_
_geom_bond_atom_site_label_1
_geom_bond_atom_site_label_2
_geom_bond_site_symmetry_2
_geom_bond_distance
_geom_bond_publ_flag
N1 C2 . 1.320(2) ?
N1 C6 . 1.354(2) ?
C2 N3 . 1.340(2) ?
C2 S2 . 1.7641(17) ?
S2 C21 . 1.7944(18) ?
C21 H21 . .98 ?
C21 H22 . .98 ?
C21 H23 . .98 ?
N3 C4 . 1.331(2) ?
C4 C5 . 1.367(2) ?
C4 Cl4 . 1.7499(17) ?
C5 C6 . 1.405(2) ?
C5 H5 . .95 ?
C6 N61 . 1.359(2) ?
N61 C62 . 1.464(2) ?
N61 C66 . 1.464(2) ?
C62 C63 . 1.518(3) ?
C62 H621 . .99 ?
C62 H622 . .99 ?
C63 C64 . 1.517(3) ?
C63 H631 . .99 ?
C63 H632 . .99 ?
C64 C65 . 1.519(3) ?
C64 H641 . .99 ?
C64 H642 . .99 ?
C65 C66 . 1.519(3) ?
C65 H651 . .99 ?
C65 H652 . .99 ?
C66 H661 . .99 ?
C66 H662 . .99 ?

loop_
_geom_hbond_atom_site_label_D
_geom_hbond_atom_site_label_H
_geom_hbond_atom_site_label_A
_geom_hbond_distance_DH
_geom_hbond_distance_HA
_geom_hbond_distance_DA
_geom_hbond_angle_DHA
_geom_hbond_publ_flag
C66 H661 N1 .99 2.30 2.744(2) 106.1 yes

loop_
_geom_torsion_atom_site_label_1
_geom_torsion_atom_site_label_2
_geom_torsion_atom_site_label_3
_geom_torsion_atom_site_label_4
_geom_torsion
_geom_torsion_publ_flag
C6 N1 C2 N3 .5(3) ?
C6 N1 C2 S2 179.83(11) ?
N1 C2 S2 C21 5.7(2) yes
N3 C2 S2 C21 -174.86(13) ?
N1 C2 N3 C4 -2.2(2) ?
S2 C2 N3 C4 178.40(11) ?
C2 N3 C4 C5 1.5(2) ?
C2 N3 C4 Cl4 -179.11(11) ?
N3 C4 C5 C6 .7(3) ?
Cl4 C4 C5 C6 -178.66(12) ?
C2 N1 C6 N61 -179.69(14) ?
C2 N1 C6 C5 2.1(2) ?
C4 C5 C6 N1 -2.6(2) ?
C4 C5 C6 N61 179.32(16) ?
N1 C6 N61 C62 170.32(16) ?
C5 C6 N61 C62 -11.5(3) ?
N1 C6 N61 C66 12.8(3) ?
C5 C6 N61 C66 -168.99(16) ?
C6 N61 C62 C63 -100.3(2) ?
C66 N61 C62 C63 59.0(2) ?
N61 C62 C63 C64 -56.4(2) ?
C62 C63 C64 C65 54.1(2) ?
C63 C64 C65 C66 -53.5(2) ?
C6 N61 C66 C65 101.77(19) ?
C62 N61 C66 C65 -57.7(2) ?
C64 C65 C66 N61 54.58(19) ?

loop_
_cod_related_entry_id
_cod_related_entry_database
_cod_related_entry_code
1 ChemSpider 21132976
